data_7013294
loop_
_publ_author_name
'Burrows, Andrew D.'
'Harrington, Ross W.'
'Mahon, Mary F.'
'Palmer, Mark T.'
'Senia, Francesco'
'Varrone, Maurizio'

_publ_section_title
;
 Synthesis and reactivity of rhodium(i) complexes containing
 keto-functionalised N-pyrrolyl phosphine ligands
;
_journal_issue 19
_journal_name_full 'Dalton Transactions'
_journal_page_first 3717
_journal_paper_doi 10.1039/b306292a
_journal_year 2003
_chemical_formula_sum 'C15 H14 Cl N3 O2 P Rh'
_chemical_formula_weight 437.62
_chemical_name_systematic
;
?
;
_space_group_IT_number 15
_symmetry_cell_setting monoclinic
_symmetry_space_group_name_Hall '-C 2yc'
_symmetry_space_group_name_H-M 'C 1 2/c 1'
_atom_sites_solution_hydrogens geom
_atom_sites_solution_primary direct
_atom_sites_solution_secondary difmap
_audit_creation_method SHELXL-97
_cell_angle_alpha 90.00
_cell_angle_beta 105.1430(10)
_cell_angle_gamma 90.00
_cell_formula_units_Z 8
_cell_length_a 23.2510(3)
_cell_length_b 8.54700(10)
_cell_length_c 17.3260(2)
_cell_measurement_reflns_used 25
_cell_measurement_temperature 293(2)
_cell_measurement_theta_max 18
_cell_measurement_theta_min 12
_cell_volume 3323.58(7)
_computing_data_reduction 'Denzo and Scalepack (otwinowski & Minor, 1997'
_computing_molecular_graphics 'ORTEX (P.McArdle, 1995)'
_computing_publication_material 'SHELXL-97/2 (Sheldrick,1997)'
_computing_structure_refinement 'SHELXL-97 (Sheldrick, 1997)'
_computing_structure_solution 'SHELXS-97 (Sheldrick, 1990)'
_diffrn_ambient_temperature 293(2)
_diffrn_measured_fraction_theta_full 0.995
_diffrn_measured_fraction_theta_max 0.995
_diffrn_measurement_device_type KappaCCD
_diffrn_measurement_method KappaCCD
_diffrn_radiation_monochromator graphite
_diffrn_radiation_source 'fine-focus sealed tube'
_diffrn_radiation_type MoK\a
_diffrn_radiation_wavelength 0.71073
_diffrn_reflns_av_R_equivalents 0.0420
_diffrn_reflns_av_sigmaI/netI 0.0264
_diffrn_reflns_limit_h_max 32
_diffrn_reflns_limit_h_min -32
_diffrn_reflns_limit_k_max 12
_diffrn_reflns_limit_k_min -11
_diffrn_reflns_limit_l_max 24
_diffrn_reflns_limit_l_min -24
_diffrn_reflns_number 35297
_diffrn_reflns_theta_full 30.04
_diffrn_reflns_theta_max 30.04
_diffrn_reflns_theta_min 3.69
_exptl_absorpt_coefficient_mu 1.296
_exptl_absorpt_correction_T_max 1.03
_exptl_absorpt_correction_T_min 0.91
_exptl_absorpt_correction_type multi-scan
_exptl_crystal_density_diffrn 1.749
_exptl_crystal_density_method 'not measured'
_exptl_crystal_description Parallelepiped
_exptl_crystal_F_000 1744
_exptl_crystal_size_max 0.28
_exptl_crystal_size_mid 0.25
_exptl_crystal_size_min 0.15
_refine_diff_density_max 0.692
_refine_diff_density_min -0.835
_refine_diff_density_rms 0.076
_refine_ls_extinction_coef 0.00234(13)
_refine_ls_extinction_expression Fc^*^=kFc[1+0.001xFc^2^\l^3^/sin(2\q)]^-1/4^
_refine_ls_extinction_method SHELXL
_refine_ls_goodness_of_fit_ref 1.026
_refine_ls_hydrogen_treatment constr
_refine_ls_matrix_type full
_refine_ls_number_parameters 210
_refine_ls_number_reflns 4856
_refine_ls_number_restraints 0
_refine_ls_restrained_S_all 1.026
_refine_ls_R_factor_all 0.0302
_refine_ls_R_factor_gt 0.0252
_refine_ls_shift/su_max 0.053
_refine_ls_shift/su_mean 0.001
_refine_ls_structure_factor_coef Fsqd
_refine_ls_weighting_details
; calc
[1.00000+0.00000exp(0.00(sin\q/\l)^2^)]/
[\s^2^(Fo^2^)+0.0000+3.1808*P+(0.0339P)^2^+0.0000sin\q/\l]
where P = 0.00000Fo^2^ + 1.00000Fc^2^
;
_refine_ls_weighting_scheme calc
_refine_ls_wR_factor_gt 0.0629
_refine_ls_wR_factor_ref 0.0651
_reflns_number_gt 4304
_reflns_number_total 4856
_reflns_threshold_expression >2sigma(I)
_cod_data_source_file b306292a.txt
_cod_data_source_block compound2_h01adb11
_cod_depositor_comments
;
The following automatic conversions were performed:
'_symmetry_cell_setting' value 'Monoclinic' changed to 'monoclinic'
according to '/home/saulius/struct/CIF-dictionaries/cif_core.dic'
dictionary named 'cif_core.dic' version 2.4.1 from
2010-06-29.

'_exptl_absorpt_correction_type' value 'Multi-Scan' changed
to 'multi-scan' according to
'/home/saulius/struct/CIF-dictionaries/cif_core.dic' dictionary named
'cif_core.dic' version 2.4.1 from 2010-06-29.

Automatic conversion script
Id: cif_fix_enum 1527 2010-12-29 10:47:43Z saulius 
;
_cod_original_cell_volume 3323.57(7)
_cod_original_sg_symbol_H-M C2/c
_cod_database_code 7013294

loop_
_symmetry_equiv_pos_as_xyz
'x, y, z'
'-x, y, -z+1/2'
'x+1/2, y+1/2, z'
'-x+1/2, y+1/2, -z+1/2'
'-x, -y, -z'
'x, -y, z-1/2'
'-x+1/2, -y+1/2, -z'
'x+1/2, -y+1/2, z-1/2'

loop_
_atom_site_label
_atom_site_type_symbol
_atom_site_fract_x
_atom_site_fract_y
_atom_site_fract_z
_atom_site_U_iso_or_equiv
_atom_site_adp_type
_atom_site_occupancy
_atom_site_symmetry_multiplicity
_atom_site_calc_flag
_atom_site_refinement_flags
_atom_site_disorder_assembly
_atom_site_disorder_group
Rh1 Rh 0.823340(5) 0.139588(14) 0.585047(7) 0.02103(6) Uani 1 1 d . . .
Cl1 Cl 0.753644(18) -0.01264(5) 0.62839(2) 0.02794(9) Uani 1 1 d . . .
P1 P 0.888671(18) 0.26480(5) 0.54174(2) 0.02117(9) Uani 1 1 d . . .
O1 O 0.79585(6) 0.02049(15) 0.47765(7) 0.0282(3) Uani 1 1 d . . .
N1 N 0.87047(6) 0.27720(16) 0.43980(8) 0.0229(3) Uani 1 1 d . . .
C1 C 0.76833(9) -0.0660(2) 0.34533(11) 0.0341(4) Uani 1 1 d . . .
H1A H 0.7889 -0.1645 0.3517 0.051 Uiso 1 1 calc R . .
H1B H 0.7669 -0.0236 0.2935 0.051 Uiso 1 1 calc R . .
H1C H 0.7285 -0.0812 0.3501 0.051 Uiso 1 1 calc R . .
O2 O 0.85860(9) 0.3044(2) 0.74013(9) 0.0527(4) Uani 1 1 d . . .
N2 N 0.95798(6) 0.18564(18) 0.56450(9) 0.0253(3) Uani 1 1 d . . .
C2 C 0.80064(7) 0.0453(2) 0.40865(10) 0.0234(3) Uani 1 1 d . . .
N3 N 0.90519(6) 0.45463(17) 0.56686(9) 0.0246(3) Uani 1 1 d . . .
C3 C 0.83501(7) 0.1694(2) 0.38659(9) 0.0224(3) Uani 1 1 d . . .
C4 C 0.83809(8) 0.2091(2) 0.31033(10) 0.0270(3) Uani 1 1 d . . .
H4 H 0.8191 0.1571 0.2634 0.032 Uiso 1 1 calc R . .
C5 C 0.87473(8) 0.3409(2) 0.31596(11) 0.0290(4) Uani 1 1 d . . .
H5 H 0.8843 0.3921 0.2737 0.035 Uiso 1 1 calc R . .
C6 C 0.89379(8) 0.3804(2) 0.39496(11) 0.0276(3) Uani 1 1 d . . .
H6 H 0.9187 0.4641 0.4153 0.033 Uiso 1 1 calc R . .
C7 C 1.00493(8) 0.2173(2) 0.53114(12) 0.0320(4) Uani 1 1 d . . .
H7 H 1.0028 0.2779 0.4859 0.038 Uiso 1 1 calc R . .
C8 C 1.05446(9) 0.1450(2) 0.57569(14) 0.0382(5) Uani 1 1 d . . .
H8 H 1.0921 0.1469 0.5664 0.046 Uiso 1 1 calc R . .
C9 C 1.03856(9) 0.0661(3) 0.63890(14) 0.0429(5) Uani 1 1 d . . .
H9 H 1.0639 0.0072 0.6787 0.051 Uiso 1 1 calc R . .
C10 C 0.97975(8) 0.0917(2) 0.63125(12) 0.0335(4) Uani 1 1 d . . .
H10 H 0.9578 0.0530 0.6649 0.040 Uiso 1 1 calc R . .
C11 C 0.95552(8) 0.5083(2) 0.62393(10) 0.0280(3) Uani 1 1 d . . .
H11 H 0.9899 0.4509 0.6458 0.034 Uiso 1 1 calc R . .
C12 C 0.94558(10) 0.6576(2) 0.64179(12) 0.0354(4) Uani 1 1 d . . .
H12 H 0.9722 0.7217 0.6774 0.042 Uiso 1 1 calc R . .
C13 C 0.88728(9) 0.7002(2) 0.59690(12) 0.0351(4) Uani 1 1 d . . .
H13 H 0.8691 0.7968 0.5980 0.042 Uiso 1 1 calc R . .
C14 C 0.86306(8) 0.5747(2) 0.55225(12) 0.0317(4) Uani 1 1 d . . .
H14 H 0.8250 0.5696 0.5179 0.038 Uiso 1 1 calc R . .
C15 C 0.84530(9) 0.2404(2) 0.68047(11) 0.0320(4) Uani 1 1 d . . .

loop_
_atom_site_aniso_label
_atom_site_aniso_U_11
_atom_site_aniso_U_22
_atom_site_aniso_U_33
_atom_site_aniso_U_23
_atom_site_aniso_U_13
_atom_site_aniso_U_12
Rh1 0.02251(8) 0.02125(9) 0.01925(8) -0.00044(4) 0.00532(5) -0.00019(4)
Cl1 0.02676(19) 0.0330(2) 0.02467(19) 0.00416(15) 0.00782(15) -0.00217(15)
P1 0.02080(19) 0.0215(2) 0.02018(19) -0.00090(15) 0.00351(14) -0.00079(14)
O1 0.0341(6) 0.0283(7) 0.0226(6) -0.0034(5) 0.0081(5) -0.0081(5)
N1 0.0234(6) 0.0231(7) 0.0211(6) 0.0004(5) 0.0040(5) -0.0012(5)
C1 0.0433(11) 0.0309(10) 0.0271(9) -0.0057(7) 0.0072(7) -0.0104(8)
O2 0.0794(12) 0.0479(10) 0.0303(8) -0.0136(7) 0.0132(8) -0.0106(9)
N2 0.0246(7) 0.0257(7) 0.0249(7) 0.0009(6) 0.0051(5) 0.0025(5)
C2 0.0219(7) 0.0242(8) 0.0229(7) -0.0013(6) 0.0040(6) 0.0011(6)
N3 0.0237(7) 0.0213(7) 0.0268(7) -0.0014(5) 0.0029(5) -0.0013(5)
C3 0.0227(7) 0.0229(8) 0.0205(7) -0.0011(6) 0.0037(6) 0.0021(6)
C4 0.0306(8) 0.0275(9) 0.0224(8) 0.0003(6) 0.0061(6) 0.0033(6)
C5 0.0311(9) 0.0315(9) 0.0251(8) 0.0055(7) 0.0084(7) 0.0016(7)
C6 0.0268(8) 0.0279(9) 0.0284(9) 0.0039(6) 0.0078(7) -0.0031(6)
C7 0.0284(9) 0.0360(10) 0.0339(9) 0.0020(8) 0.0121(7) 0.0029(7)
C8 0.0272(9) 0.0415(12) 0.0464(12) 0.0007(8) 0.0105(8) 0.0065(7)
C9 0.0332(10) 0.0483(13) 0.0440(12) 0.0088(9) 0.0044(8) 0.0141(9)
C10 0.0318(9) 0.0353(10) 0.0318(9) 0.0085(8) 0.0054(7) 0.0069(7)
C11 0.0252(8) 0.0305(9) 0.0259(8) -0.0020(7) 0.0024(6) -0.0041(6)
C12 0.0417(11) 0.0309(10) 0.0310(10) -0.0075(7) 0.0051(8) -0.0074(8)
C13 0.0430(10) 0.0255(9) 0.0368(10) -0.0039(7) 0.0104(8) 0.0020(8)
C14 0.0298(9) 0.0253(9) 0.0365(9) -0.0018(7) 0.0025(7) 0.0023(7)
C15 0.0407(10) 0.0285(9) 0.0276(9) -0.0010(7) 0.0100(7) -0.0018(7)

loop_
_atom_type_symbol
_atom_type_description
_atom_type_scat_dispersion_real
_atom_type_scat_dispersion_imag
_atom_type_scat_source
C C 0.0033 0.0016 'International Tables Vol C Tables 4.2.6.8 and 6.1.1.4'
H H 0.0000 0.0000 'International Tables Vol C Tables 4.2.6.8 and 6.1.1.4'
Cl Cl 0.1484 0.1585 'International Tables Vol C Tables 4.2.6.8 and 6.1.1.4'
N N 0.0061 0.0033 'International Tables Vol C Tables 4.2.6.8 and 6.1.1.4'
O O 0.0106 0.0060 'International Tables Vol C Tables 4.2.6.8 and 6.1.1.4'
P P 0.1023 0.0942 'International Tables Vol C Tables 4.2.6.8 and 6.1.1.4'
Rh Rh -1.1178 0.9187 'International Tables Vol C Tables 4.2.6.8 and 6.1.1.4'

loop_
_geom_angle_atom_site_label_1
_geom_angle_atom_site_label_2
_geom_angle_atom_site_label_3
_geom_angle
_geom_angle_site_symmetry_1
_geom_angle_site_symmetry_3
_geom_angle_publ_flag
C15 Rh1 O1 177.88(7) . . ?
C15 Rh1 P1 91.46(6) . . ?
O1 Rh1 P1 90.66(4) . . ?
C15 Rh1 Cl1 91.44(6) . . ?
O1 Rh1 Cl1 86.46(4) . . ?
P1 Rh1 Cl1 176.136(16) . . ?
N2 P1 N3 100.60(7) . . ?
N2 P1 N1 103.23(7) . . ?
N3 P1 N1 100.61(7) . . ?
N2 P1 Rh1 115.83(6) . . ?
N3 P1 Rh1 121.34(5) . . ?
N1 P1 Rh1 112.66(5) . . ?
C2 O1 Rh1 133.94(11) . . ?
C6 N1 C3 107.41(14) . . ?
C6 N1 P1 126.55(12) . . ?
C3 N1 P1 125.51(11) . . ?
C7 N2 C10 107.69(15) . . ?
C7 N2 P1 128.87(13) . . ?
C10 N2 P1 122.76(13) . . ?
O1 C2 C3 125.09(15) . . ?
O1 C2 C1 116.16(15) . . ?
C3 C2 C1 118.74(15) . . ?
C14 N3 C11 107.78(15) . . ?
C14 N3 P1 123.74(12) . . ?
C11 N3 P1 125.90(12) . . ?
C4 C3 N1 107.28(15) . . ?
C4 C3 C2 127.26(15) . . ?
N1 C3 C2 125.42(14) . . ?
C3 C4 C5 108.25(16) . . ?
C6 C5 C4 107.49(16) . . ?
C5 C6 N1 109.56(16) . . ?
C8 C7 N2 108.49(17) . . ?
C7 C8 C9 107.62(18) . . ?
C10 C9 C8 107.94(18) . . ?
C9 C10 N2 108.25(18) . . ?
C12 C11 N3 108.12(16) . . ?
C11 C12 C13 108.24(17) . . ?
C14 C13 C12 107.69(17) . . ?
C13 C14 N3 108.13(16) . . ?
O2 C15 Rh1 179.4(2) . . ?

loop_
_geom_bond_atom_site_label_1
_geom_bond_atom_site_label_2
_geom_bond_distance
_geom_bond_site_symmetry_2
_geom_bond_publ_flag
Rh1 C15 1.8152(19) . ?
Rh1 O1 2.0701(12) . ?
Rh1 P1 2.1474(4) . ?
Rh1 Cl1 2.3492(4) . ?
P1 N2 1.6965(14) . ?
P1 N3 1.6977(15) . ?
P1 N1 1.7085(14) . ?
O1 C2 1.248(2) . ?
N1 C6 1.377(2) . ?
N1 C3 1.408(2) . ?
C1 C2 1.497(2) . ?
O2 C15 1.139(2) . ?
N2 C7 1.389(2) . ?
N2 C10 1.390(2) . ?
C2 C3 1.438(2) . ?
N3 C14 1.396(2) . ?
N3 C11 1.397(2) . ?
C3 C4 1.384(2) . ?
C4 C5 1.400(3) . ?
C5 C6 1.366(3) . ?
C7 C8 1.356(3) . ?
C8 C9 1.415(3) . ?
C9 C10 1.356(3) . ?
C11 C12 1.348(3) . ?
C12 C13 1.423(3) . ?
C13 C14 1.356(3) . ?
